data_7229714
loop_
_publ_author_name
'Karimata, Ayumu'
'Suzuki, Shuichi'
'Kozaki, Masatoshi'
'Okada, Keiji'

_publ_section_title
;
 Stereoelectronic control of oxidation potentials of
 3,7-bis(diarylamino)phenothiazines
;
_journal_issue 88
_journal_name_full 'RSC Advances'
_journal_page_first 56144
_journal_paper_doi 10.1039/C7RA12600J
_journal_volume 7
_journal_year 2017
_chemical_formula_moiety 'C41 H29 N3 S'
_chemical_formula_sum 'C41 H29 N3 S'
_chemical_formula_weight 595.76
_space_group_crystal_system monoclinic
_space_group_IT_number 14
_space_group_name_Hall '-P 2yn'
_space_group_name_H-M_alt 'P 1 21/n 1'
_symmetry_space_group_name_Hall '-P 2yn'
_symmetry_space_group_name_H-M 'P 1 21/n 1'
_atom_sites_solution_hydrogens geom
_atom_sites_solution_primary direct
_atom_sites_solution_secondary difmap
_audit_update_record
;
2017-09-01 deposited with the CCDC.
2017-12-05 downloaded from the CCDC.
;
_cell_angle_alpha 90.0000
_cell_angle_beta 111.966(10)
_cell_angle_gamma 90.0000
_cell_formula_units_Z 4
_cell_length_a 18.942(16)
_cell_length_b 7.309(5)
_cell_length_c 23.453(19)
_cell_measurement_reflns_used 7885
_cell_measurement_temperature 150(2)
_cell_measurement_theta_max 27.48
_cell_measurement_theta_min 4.02
_cell_volume 3011(4)
_computing_cell_refinement CrystalClear
_computing_data_collection 'CrystalClear (Rigaku Inc., 2008)'
_computing_data_reduction CrystalClear
_computing_molecular_graphics 'CrystalStructure 4.1'
_computing_publication_material 'CrystalStructure 4.1 (Rigaku, 2014)'
_computing_structure_refinement 'CRYSTALS (Carruthers, et al., 1999)'
_computing_structure_solution 'SIR2004 (Burla, et al., 2005)'
_diffrn_ambient_temperature 150(2)
_diffrn_detector_area_resol_mean 7.111
_diffrn_measured_fraction_theta_full 0.988
_diffrn_measured_fraction_theta_max 0.988
_diffrn_measurement_device_type 'Rigaku Saturn724'
_diffrn_measurement_method \w
_diffrn_radiation_type 'Mo K\a'
_diffrn_radiation_wavelength 0.71075
_diffrn_reflns_av_R_equivalents 0.0586
_diffrn_reflns_limit_h_max 24
_diffrn_reflns_limit_h_min -24
_diffrn_reflns_limit_k_max 9
_diffrn_reflns_limit_k_min -9
_diffrn_reflns_limit_l_max 30
_diffrn_reflns_limit_l_min -30
_diffrn_reflns_number 29258
_diffrn_reflns_theta_full 27.44
_diffrn_reflns_theta_max 27.44
_diffrn_reflns_theta_min 4.022
_diffrn_standards_number 0
_exptl_absorpt_coefficient_mu 0.143
_exptl_absorpt_correction_T_max 0.993
_exptl_absorpt_correction_T_min 0.728
_exptl_absorpt_correction_type multi-scan
_exptl_absorpt_process_details 'REQAB (Rigaku, 1998)'
_exptl_crystal_colour yellow
_exptl_crystal_density_diffrn 1.314
_exptl_crystal_density_method 'not measured'
_exptl_crystal_description block
_exptl_crystal_F_000 1248.00
_exptl_crystal_size_max 0.200
_exptl_crystal_size_mid 0.150
_exptl_crystal_size_min 0.050
_refine_diff_density_max 1.420
_refine_diff_density_min -0.634
_refine_ls_extinction_method none
_refine_ls_goodness_of_fit_ref 1.839
_refine_ls_hydrogen_treatment constr
_refine_ls_number_parameters 435
_refine_ls_number_reflns 6802
_refine_ls_R_factor_gt 0.0820
_refine_ls_shift/su_max 0.000
_refine_ls_structure_factor_coef Fsqd
_refine_ls_weighting_details 'w = 1/[0.0010Fo^2^ + 1.0000\s(Fo^2^)]/(4Fo^2^)'
_refine_ls_weighting_scheme calc
_refine_ls_wR_factor_ref 0.2144
_reflns_number_gt 5200
_reflns_number_total 6802
_reflns_threshold_expression F^2^>2.0\s(F^2^)
_cod_data_source_file c7ra12600j2.cif
_cod_data_source_block 1c_PTZ_IMS2
_cod_database_code 7229714

loop_
_symmetry_equiv_pos_site_id
_space_group_symop_operation_xyz
1 +X,+Y,+Z
2 1/2-X,1/2+Y,1/2-Z
3 -X,-Y,-Z
4 1/2+X,1/2-Y,1/2+Z

loop_
_atom_site_label
_atom_site_type_symbol
_atom_site_fract_x
_atom_site_fract_y
_atom_site_fract_z
_atom_site_U_iso_or_equiv
_atom_site_adp_type
_atom_site_occupancy
_atom_site_site_symmetry_multiplicity
_atom_site_calc_flag
_atom_site_refinement_flags
S1 S 0.58134(4) 0.04951(10) 0.63117(3) 0.01957(19) Uani 1 4 d .
N1 N 0.72719(13) 0.1163(3) 0.73640(10) 0.0183(6) Uani 1 4 d .
N2 N 0.46321(14) 0.3250(4) 0.77956(12) 0.0276(7) Uani 1 4 d .
N3 N 0.72106(14) 0.3757(3) 0.50674(11) 0.0192(6) Uani 1 4 d .
C1 C 0.58924(17) 0.1427(4) 0.70302(13) 0.0185(7) Uani 1 4 d .
C2 C 0.52342(16) 0.1955(4) 0.71199(13) 0.0194(7) Uani 1 4 d .
C3 C 0.52806(16) 0.2709(4) 0.76759(13) 0.0207(8) Uani 1 4 d .
C4 C 0.60055(17) 0.2937(4) 0.81336(14) 0.0234(8) Uani 1 4 d .
C5 C 0.66552(17) 0.2448(4) 0.80371(13) 0.0214(8) Uani 1 4 d .
C6 C 0.66172(16) 0.1677(4) 0.74837(13) 0.0174(7) Uani 1 4 d .
C7 C 0.72787(16) 0.1757(4) 0.67901(13) 0.0170(7) Uani 1 4 d .
C8 C 0.79136(16) 0.2560(4) 0.67260(13) 0.0189(7) Uani 1 4 d .
C9 C 0.78838(17) 0.3196(4) 0.61629(14) 0.0211(8) Uani 1 4 d .
C10 C 0.72152(16) 0.3089(4) 0.56400(13) 0.0187(7) Uani 1 4 d .
C11 C 0.65825(16) 0.2259(4) 0.56946(13) 0.0192(7) Uani 1 4 d .
C12 C 0.66210(16) 0.1586(4) 0.62625(13) 0.0175(7) Uani 1 4 d .
C13 C 0.80020(16) 0.1199(4) 0.78850(13) 0.0202(7) Uani 1 4 d .
C14 C 0.38806(17) 0.2623(4) 0.74411(14) 0.0232(8) Uani 1 4 d .
C15 C 0.35294(18) 0.3056(4) 0.68195(14) 0.0271(9) Uani 1 4 d .
C16 C 0.28236(19) 0.2331(5) 0.64705(16) 0.0330(9) Uani 1 4 d .
C17 C 0.2465(2) 0.1183(5) 0.67439(17) 0.0387(10) Uani 1 4 d .
C18 C 0.2792(2) 0.0814(5) 0.73642(17) 0.0351(10) Uani 1 4 d .
C19 C 0.34933(18) 0.1561(4) 0.77309(15) 0.0255(8) Uani 1 4 d .
C20 C 0.37718(19) 0.1313(5) 0.83993(15) 0.0297(9) Uani 1 4 d .
C21 C 0.41911(19) 0.2488(5) 0.88302(15) 0.0306(9) Uani 1 4 d .
C22 C 0.44975(17) 0.4250(5) 0.87446(14) 0.0259(8) Uani 1 4 d .
C23 C 0.45906(18) 0.5649(5) 0.91727(15) 0.0313(9) Uani 1 4 d .
C24 C 0.48614(19) 0.7356(5) 0.91039(16) 0.0334(10) Uani 1 4 d .
C25 C 0.50514(19) 0.7721(5) 0.86005(16) 0.0332(9) Uani 1 4 d .
C26 C 0.49649(18) 0.6355(5) 0.81705(15) 0.0308(9) Uani 1 4 d .
C27 C 0.46962(17) 0.4632(4) 0.82398(14) 0.0245(8) Uani 1 4 d .
C28 C 0.65199(17) 0.3637(4) 0.45327(14) 0.0224(8) Uani 1 4 d .
C29 C 0.64806(19) 0.2359(4) 0.40858(15) 0.0283(9) Uani 1 4 d .
C30 C 0.5815(2) 0.2168(5) 0.35673(16) 0.0362(10) Uani 1 4 d .
C31 C 0.5188(2) 0.3216(5) 0.35130(16) 0.0379(10) Uani 1 4 d .
C32 C 0.52202(19) 0.4494(5) 0.39506(16) 0.0330(10) Uani 1 4 d .
C33 C 0.58939(17) 0.4776(4) 0.44639(15) 0.0250(8) Uani 1 4 d .
C34 C 0.59371(19) 0.6250(4) 0.48972(16) 0.0296(9) Uani 1 4 d .
C35 C 0.65481(19) 0.7262(5) 0.52068(16) 0.0313(9) Uani 1 4 d .
C36 C 0.73103(18) 0.7105(4) 0.51921(14) 0.0236(8) Uani 1 4 d .
C37 C 0.77575(19) 0.8684(5) 0.52625(14) 0.0286(9) Uani 1 4 d .
C38 C 0.84719(19) 0.8610(5) 0.52321(15) 0.0319(9) Uani 1 4 d .
C39 C 0.87552(19) 0.6961(5) 0.51310(15) 0.0310(9) Uani 1 4 d .
C40 C 0.83335(18) 0.5378(5) 0.50663(14) 0.0262(8) Uani 1 4 d .
C41 C 0.76203(17) 0.5438(4) 0.51032(13) 0.0206(8) Uani 1 4 d .
H1 H 0.47618 0.18217 0.68031 0.0232 Uiso 1 4 calc R
H2 H 0.60467 0.34519 0.85074 0.0287 Uiso 1 4 calc R
H3 H 0.71282 0.26248 0.83493 0.0246 Uiso 1 4 calc R
H4 H 0.83642 0.26622 0.70678 0.0222 Uiso 1 4 calc R
H5 H 0.83165 0.37052 0.61292 0.0265 Uiso 1 4 calc R
H6 H 0.61323 0.21512 0.53527 0.0229 Uiso 1 4 calc R
H7 H 0.79491 0.05956 0.82305 0.0230 Uiso 1 4 calc R
H8 H 0.8154 0.24455 0.79911 0.0230 Uiso 1 4 calc R
H9 H 0.83816 0.05818 0.77766 0.0230 Uiso 1 4 calc R
H10 H 0.37664 0.38582 0.66395 0.0339 Uiso 1 4 calc R
H11 H 0.25979 0.25959 0.60533 0.0381 Uiso 1 4 calc R
H12 H 0.19952 0.06768 0.65104 0.0440 Uiso 1 4 calc R
H13 H 0.25456 0.00296 0.75421 0.0426 Uiso 1 4 calc R
H14 H 0.36472 0.02131 0.85379 0.0359 Uiso 1 4 calc R
H15 H 0.42951 0.21431 0.92353 0.0376 Uiso 1 4 calc R
H16 H 0.44726 0.54158 0.95167 0.0374 Uiso 1 4 calc R
H17 H 0.49063 0.82657 0.93927 0.0396 Uiso 1 4 calc R
H18 H 0.5238 0.88639 0.85523 0.0388 Uiso 1 4 calc R
H19 H 0.50842 0.65818 0.78267 0.0382 Uiso 1 4 calc R
H20 H 0.69008 0.16334 0.41288 0.0344 Uiso 1 4 calc R
H21 H 0.57878 0.13336 0.32604 0.0426 Uiso 1 4 calc R
H22 H 0.47371 0.30583 0.31748 0.0425 Uiso 1 4 calc R
H23 H 0.47917 0.51843 0.39105 0.0393 Uiso 1 4 calc R
H24 H 0.54924 0.64986 0.49636 0.0375 Uiso 1 4 calc R
H25 H 0.64811 0.81679 0.54604 0.0403 Uiso 1 4 calc R
H26 H 0.7569 0.98 0.53336 0.0333 Uiso 1 4 calc R
H27 H 0.87591 0.96725 0.52814 0.0375 Uiso 1 4 calc R
H28 H 0.92318 0.69188 0.51029 0.0377 Uiso 1 4 calc R
H29 H 0.853 0.42642 0.50029 0.0328 Uiso 1 4 calc R

loop_
_atom_site_aniso_label
_atom_site_aniso_U_11
_atom_site_aniso_U_22
_atom_site_aniso_U_33
_atom_site_aniso_U_12
_atom_site_aniso_U_13
_atom_site_aniso_U_23
S1 0.0187(4) 0.0210(4) 0.0205(4) -0.0047(3) 0.0091(3) -0.0038(3)
N1 0.0143(12) 0.0204(13) 0.0193(12) 0.0007(10) 0.0053(10) 0.0002(10)
N2 0.0162(13) 0.0414(17) 0.0283(14) -0.0069(11) 0.0118(11) -0.0137(12)
N3 0.0194(13) 0.0193(13) 0.0204(13) -0.0011(10) 0.0089(11) 0.0010(10)
C1 0.0213(15) 0.0156(15) 0.0198(14) -0.0021(12) 0.0091(12) -0.0002(11)
C2 0.0169(14) 0.0187(15) 0.0223(15) -0.0041(12) 0.0071(12) -0.0008(12)
C3 0.0179(15) 0.0230(16) 0.0231(15) -0.0023(12) 0.0099(12) 0.0003(12)
C4 0.0245(16) 0.0294(17) 0.0179(14) -0.0029(13) 0.0096(13) -0.0024(12)
C5 0.0176(15) 0.0240(16) 0.0201(15) -0.0027(12) 0.0043(12) -0.0001(12)
C6 0.0175(14) 0.0160(14) 0.0198(14) 0.0004(11) 0.0084(12) 0.0034(11)
C7 0.0169(14) 0.0140(14) 0.0211(14) 0.0016(11) 0.0083(12) 0.0003(11)
C8 0.0162(14) 0.0175(15) 0.0220(15) 0.0001(11) 0.0061(12) -0.0015(11)
C9 0.0173(15) 0.0222(16) 0.0270(16) -0.0004(12) 0.0118(13) -0.0001(12)
C10 0.0207(15) 0.0162(14) 0.0229(15) 0.0021(12) 0.0124(12) -0.0012(11)
C11 0.0181(15) 0.0163(14) 0.0230(15) -0.0005(11) 0.0074(12) -0.0006(11)
C12 0.0161(14) 0.0144(14) 0.0234(14) 0.0000(11) 0.0091(12) -0.0018(11)
C13 0.0168(14) 0.0189(15) 0.0222(15) 0.0014(12) 0.0041(12) 0.0028(12)
C14 0.0188(15) 0.0258(16) 0.0261(16) -0.0017(12) 0.0098(13) -0.0037(12)
C15 0.0256(17) 0.0321(18) 0.0270(17) -0.0024(14) 0.0137(14) -0.0011(13)
C16 0.0251(18) 0.044(2) 0.0262(18) 0.0020(15) 0.0052(14) -0.0017(15)
C17 0.0211(18) 0.047(2) 0.042(2) -0.0126(16) 0.0044(16) -0.0082(17)
C18 0.0280(18) 0.036(2) 0.043(2) -0.0113(15) 0.0145(16) 0.0007(16)
C19 0.0209(16) 0.0272(17) 0.0298(17) 0.0018(13) 0.0109(14) 0.0014(13)
C20 0.0260(17) 0.0305(18) 0.0335(18) 0.0049(14) 0.0121(15) 0.0110(14)
C21 0.0270(18) 0.042(2) 0.0247(17) 0.0066(15) 0.0117(14) 0.0067(14)
C22 0.0148(15) 0.0388(19) 0.0231(16) 0.0079(13) 0.0060(13) 0.0014(13)
C23 0.0240(17) 0.048(2) 0.0219(16) 0.0100(15) 0.0084(14) -0.0024(14)
C24 0.0256(18) 0.039(2) 0.0337(19) 0.0051(15) 0.0092(15) -0.0117(15)
C25 0.0231(17) 0.035(2) 0.039(2) -0.0024(15) 0.0081(15) -0.0089(15)
C26 0.0254(17) 0.041(2) 0.0290(18) -0.0033(15) 0.0136(14) -0.0057(14)
C27 0.0145(15) 0.0361(19) 0.0217(15) 0.0021(13) 0.0052(12) -0.0058(13)
C28 0.0221(15) 0.0230(16) 0.0224(15) -0.0052(13) 0.0085(13) 0.0025(12)
C29 0.0354(19) 0.0214(16) 0.0294(17) -0.0058(14) 0.0138(15) -0.0003(13)
C30 0.048(2) 0.0321(19) 0.0268(17) -0.0192(17) 0.0121(16) -0.0048(14)
C31 0.030(2) 0.049(2) 0.0265(18) -0.0187(17) 0.0022(15) 0.0082(16)
C32 0.0226(17) 0.041(2) 0.0350(19) -0.0045(14) 0.0102(15) 0.0111(16)
C33 0.0219(16) 0.0270(17) 0.0281(16) -0.0027(13) 0.0117(13) 0.0069(13)
C34 0.0241(17) 0.0287(18) 0.0406(19) 0.0051(14) 0.0175(15) 0.0049(15)
C35 0.035(2) 0.0272(18) 0.0382(19) 0.0043(15) 0.0214(16) -0.0044(14)
C36 0.0271(17) 0.0227(16) 0.0228(15) -0.0015(13) 0.0114(13) 0.0001(12)
C37 0.0343(19) 0.0236(17) 0.0251(17) -0.0022(14) 0.0078(14) -0.0008(13)
C38 0.0330(19) 0.035(2) 0.0257(17) -0.0159(15) 0.0085(15) 0.0026(14)
C39 0.0231(17) 0.042(2) 0.0285(17) -0.0063(15) 0.0107(14) 0.0083(15)
C40 0.0241(16) 0.0312(18) 0.0271(16) 0.0016(14) 0.0137(14) 0.0059(13)
C41 0.0217(15) 0.0226(16) 0.0191(14) -0.0019(12) 0.0095(12) 0.0012(12)

loop_
_atom_type_symbol
_atom_type_description
_atom_type_scat_dispersion_real
_atom_type_scat_dispersion_imag
_atom_type_scat_source
C C 0.0033 0.0016
;
International Tables for Crystallography
(Vol. C, Tables 4.2.6.8 and 6.1.1.4)
;
N N 0.0061 0.0033
;
International Tables for Crystallography
(Vol. C, Tables 4.2.6.8 and 6.1.1.4)
;
H H 0.0000 0.0000
;
International Tables for Crystallography
(Vol. C, Table 6.1.1.4)
;
S S 0.1246 0.1234
;
International Tables for Crystallography
(Vol. C, Tables 4.2.6.8 and 6.1.1.4)
;

loop_
_geom_angle_atom_site_label_1
_geom_angle_atom_site_label_2
_geom_angle_atom_site_label_3
_geom_angle
_geom_angle_publ_flag
C1 S1 C12 96.98(15) yes
C6 N1 C7 115.1(2) yes
C6 N1 C13 116.9(2) yes
C7 N1 C13 116.5(3) yes
C3 N2 C14 123.0(3) yes
C3 N2 C27 120.1(2) yes
C14 N2 C27 116.6(3) yes
C10 N3 C28 118.9(3) yes
C10 N3 C41 115.1(2) yes
C28 N3 C41 113.5(2) yes
S1 C1 C2 119.21(19) yes
S1 C1 C6 118.9(3) yes
C2 C1 C6 121.8(3) yes
C1 C2 C3 120.4(2) yes
N2 C3 C2 122.9(2) yes
N2 C3 C4 119.3(3) yes
C2 C3 C4 117.8(3) yes
C3 C4 C5 121.5(3) yes
C4 C5 C6 121.3(2) yes
N1 C6 C1 119.7(3) yes
N1 C6 C5 123.2(2) yes
C1 C6 C5 117.1(3) yes
N1 C7 C8 123.0(2) yes
N1 C7 C12 119.5(3) yes
C8 C7 C12 117.5(3) yes
C7 C8 C9 121.1(2) yes
C8 C9 C10 121.3(3) yes
N3 C10 C9 119.4(3) yes
N3 C10 C11 122.3(2) yes
C9 C10 C11 118.2(3) yes
C10 C11 C12 120.1(2) yes
S1 C12 C7 119.4(3) yes
S1 C12 C11 118.94(19) yes
C7 C12 C11 121.7(3) yes
N2 C14 C15 121.2(3) yes
N2 C14 C19 118.8(3) yes
C15 C14 C19 120.0(3) yes
C14 C15 C16 120.6(3) yes
C15 C16 C17 119.5(3) yes
C16 C17 C18 120.4(3) yes
C17 C18 C19 121.4(4) yes
C14 C19 C18 117.8(3) yes
C14 C19 C20 122.8(3) yes
C18 C19 C20 119.3(3) yes
C19 C20 C21 127.1(3) yes
C20 C21 C22 128.2(3) yes
C21 C22 C23 119.8(3) yes
C21 C22 C27 122.7(3) yes
C23 C22 C27 117.4(3) yes
C22 C23 C24 122.0(4) yes
C23 C24 C25 120.1(3) yes
C24 C25 C26 119.0(3) yes
C25 C26 C27 121.1(4) yes
N2 C27 C22 120.1(3) yes
N2 C27 C26 119.5(3) yes
C22 C27 C26 120.4(3) yes
N3 C28 C29 118.4(3) yes
N3 C28 C33 121.1(3) yes
C29 C28 C33 120.5(3) yes
C28 C29 C30 120.2(3) yes
C29 C30 C31 119.5(3) yes
C30 C31 C32 120.9(3) yes
C31 C32 C33 120.9(3) yes
C28 C33 C32 117.9(3) yes
C28 C33 C34 122.0(3) yes
C32 C33 C34 120.0(3) yes
C33 C34 C35 126.7(4) yes
C34 C35 C36 127.3(4) yes
C35 C36 C37 119.4(3) yes
C35 C36 C41 123.0(3) yes
C37 C36 C41 117.7(3) yes
C36 C37 C38 121.4(3) yes
C37 C38 C39 119.7(3) yes
C38 C39 C40 120.4(4) yes
C39 C40 C41 120.2(3) yes
N3 C41 C36 120.3(3) yes
N3 C41 C40 119.1(3) yes
C36 C41 C40 120.6(3) yes
C1 C2 H1 119.858 no
C3 C2 H1 119.744 no
C3 C4 H2 118.882 no
C5 C4 H2 119.614 no
C4 C5 H3 119.399 no
C6 C5 H3 119.270 no
C7 C8 H4 119.389 no
C9 C8 H4 119.557 no
C8 C9 H5 119.590 no
C10 C9 H5 119.098 no
C10 C11 H6 120.081 no
C12 C11 H6 119.783 no
N1 C13 H7 109.392 no
N1 C13 H8 109.368 no
N1 C13 H9 109.746 no
H7 C13 H8 109.445 no
H7 C13 H9 109.443 no
H8 C13 H9 109.432 no
C14 C15 H10 119.699 no
C16 C15 H10 119.730 no
C15 C16 H11 120.272 no
C17 C16 H11 120.231 no
C16 C17 H12 119.841 no
C18 C17 H12 119.758 no
C17 C18 H13 119.494 no
C19 C18 H13 119.071 no
C19 C20 H14 116.340 no
C21 C20 H14 116.583 no
C20 C21 H15 115.894 no
C22 C21 H15 115.931 no
C22 C23 H16 118.842 no
C24 C23 H16 119.176 no
C23 C24 H17 119.825 no
C25 C24 H17 120.111 no
C24 C25 H18 120.612 no
C26 C25 H18 120.390 no
C25 C26 H19 120.109 no
C27 C26 H19 118.773 no
C28 C29 H20 120.066 no
C30 C29 H20 119.720 no
C29 C30 H21 120.796 no
C31 C30 H21 119.719 no
C30 C31 H22 119.646 no
C32 C31 H22 119.479 no
C31 C32 H23 120.032 no
C33 C32 H23 119.105 no
C33 C34 H24 116.208 no
C35 C34 H24 117.100 no
C34 C35 H25 116.362 no
C36 C35 H25 116.323 no
C36 C37 H26 119.124 no
C38 C37 H26 119.488 no
C37 C38 H27 119.962 no
C39 C38 H27 120.335 no
C38 C39 H28 119.536 no
C40 C39 H28 120.073 no
C39 C40 H29 120.071 no
C41 C40 H29 119.675 no

loop_
_geom_bond_atom_site_label_1
_geom_bond_atom_site_label_2
_geom_bond_distance
_geom_bond_publ_flag
S1 C1 1.771(3) yes
S1 C12 1.767(3) yes
N1 C6 1.421(4) yes
N1 C7 1.419(4) yes
N1 C13 1.464(3) yes
N2 C3 1.415(5) yes
N2 C14 1.429(4) yes
N2 C27 1.423(4) yes
N3 C10 1.426(4) yes
N3 C28 1.437(3) yes
N3 C41 1.439(4) yes
C1 C2 1.394(5) yes
C1 C6 1.399(4) yes
C2 C3 1.388(5) yes
C3 C4 1.401(4) yes
C4 C5 1.379(5) yes
C5 C6 1.392(5) yes
C7 C8 1.396(5) yes
C7 C12 1.395(4) yes
C8 C9 1.381(5) yes
C9 C10 1.397(4) yes
C10 C11 1.391(5) yes
C11 C12 1.396(5) yes
C14 C15 1.394(4) yes
C14 C19 1.406(5) yes
C15 C16 1.386(4) yes
C16 C17 1.379(6) yes
C17 C18 1.378(5) yes
C18 C19 1.396(4) yes
C19 C20 1.466(5) yes
C20 C21 1.338(4) yes
C21 C22 1.457(5) yes
C22 C23 1.397(5) yes
C22 C27 1.398(5) yes
C23 C24 1.381(5) yes
C24 C25 1.383(6) yes
C25 C26 1.385(5) yes
C26 C27 1.390(5) yes
C28 C29 1.385(5) yes
C28 C33 1.408(5) yes
C29 C30 1.393(4) yes
C30 C31 1.379(6) yes
C31 C32 1.372(5) yes
C32 C33 1.404(4) yes
C33 C34 1.462(5) yes
C34 C35 1.336(4) yes
C35 C36 1.462(5) yes
C36 C37 1.405(5) yes
C36 C41 1.401(5) yes
C37 C38 1.383(6) yes
C38 C39 1.376(5) yes
C39 C40 1.382(5) yes
C40 C41 1.386(5) yes
C2 H1 0.930 no
C4 H2 0.930 no
C5 H3 0.930 no
C8 H4 0.930 no
C9 H5 0.930 no
C11 H6 0.930 no
C13 H7 0.960 no
C13 H8 0.960 no
C13 H9 0.960 no
C15 H10 0.930 no
C16 H11 0.930 no
C17 H12 0.930 no
C18 H13 0.930 no
C20 H14 0.930 no
C21 H15 0.930 no
C23 H16 0.930 no
C24 H17 0.930 no
C25 H18 0.930 no
C26 H19 0.930 no
C29 H20 0.930 no
C30 H21 0.930 no
C31 H22 0.930 no
C32 H23 0.930 no
C34 H24 0.930 no
C35 H25 0.930 no
C37 H26 0.930 no
C38 H27 0.930 no
C39 H28 0.930 no
C40 H29 0.930 no

loop_
_geom_contact_atom_site_label_1
_geom_contact_atom_site_label_2
_geom_contact_distance
_geom_contact_publ_flag
_geom_contact_site_symmetry_2
S1 N1 2.977(3) no .
N2 C20 2.897(5) no .
N2 C21 2.900(5) no .
N3 C34 2.929(5) no .
N3 C35 2.924(5) no .
C1 C4 2.747(5) no .
C1 C7 2.894(5) no .
C2 C5 2.770(4) no .
C2 C14 2.971(5) no .
C2 C15 3.142(5) no .
C3 C6 2.835(5) no .
C3 C15 3.181(4) no .
C3 C19 3.537(6) no .
C3 C22 3.540(5) no .
C3 C26 3.053(5) no .
C4 C26 3.203(5) no .
C4 C27 2.865(5) no .
C5 C7 3.576(5) no .
C5 C13 2.855(5) no .
C6 C8 3.587(5) no .
C6 C12 2.868(5) no .
C7 C10 2.828(5) no .
C8 C11 2.774(4) no .
C8 C13 2.840(5) no .
C9 C12 2.753(5) no .
C9 C36 3.560(5) no .
C9 C40 3.394(5) no .
C9 C41 2.860(5) no .
C10 C29 3.422(5) no .
C10 C33 3.198(4) no .
C10 C34 3.329(4) no .
C10 C35 3.312(5) no .
C10 C36 3.145(5) no .
C10 C40 3.351(5) no .
C11 C28 2.866(5) no .
C11 C33 3.256(5) no .
C11 C34 3.434(5) no .
C14 C17 2.773(5) no .
C14 C21 3.088(5) no .
C14 C22 3.075(5) no .
C14 C26 3.458(5) no .
C15 C18 2.758(6) no .
C15 C27 3.435(4) no .
C16 C19 2.803(5) no .
C19 C22 3.123(4) no .
C19 C27 3.102(5) no .
C20 C27 3.095(5) no .
C22 C25 2.813(5) no .
C23 C26 2.746(6) no .
C24 C27 2.774(5) no .
C28 C31 2.769(4) no .
C28 C35 3.075(5) no .
C28 C36 3.053(4) no .
C28 C40 3.431(5) no .
C29 C32 2.769(5) no .
C29 C41 3.401(4) no .
C30 C33 2.800(5) no .
C33 C36 3.096(4) no .
C33 C41 3.084(5) no .
C34 C41 3.098(6) no .
C36 C39 2.796(6) no .
C37 C40 2.760(5) no .
C38 C41 2.776(5) no .
S1 C31 3.421(5) no 3_656
N1 C8 3.489(4) no 2_646
C2 C32 3.487(5) no 3_666
C5 C9 3.566(5) no 2_646
C6 C8 3.471(4) no 2_646
C6 C13 3.558(5) no 2_656
C7 C13 3.421(5) no 2_656
C8 N1 3.489(4) no 2_656
C8 C6 3.471(4) no 2_656
C8 C13 3.478(5) no 2_656
C9 C5 3.566(5) no 2_656
C10 C37 3.589(5) no 1_545
C13 C6 3.558(5) no 2_646
C13 C7 3.421(5) no 2_646
C13 C8 3.478(5) no 2_646
C20 C24 3.578(5) no 1_545
C20 C25 3.483(5) no 1_545
C24 C20 3.578(5) no 1_565
C25 C20 3.483(5) no 1_565
C31 S1 3.421(5) no 3_656
C32 C2 3.487(5) no 3_666
C37 C10 3.589(5) no 1_565
S1 H1 2.8202 no .
S1 H6 2.8116 no .
N1 H3 2.6508 no .
N1 H4 2.6533 no .
N2 H1 2.6452 no .
N2 H2 2.5773 no .
N2 H10 2.6291 no .
N2 H19 2.5730 no .
N3 H5 2.5862 no .
N3 H6 2.6494 no .
N3 H20 2.5753 no .
N3 H29 2.5864 no .
C1 H3 3.2249 no .
C2 H2 3.2262 no .
C2 H10 2.9310 no .
C3 H3 3.2575 no .
C3 H10 3.1024 no .
C3 H19 2.8936 no .
C4 H1 3.2331 no .
C4 H19 3.1174 no .
C5 H7 2.6860 no .
C5 H8 2.8812 no .
C6 H1 3.2733 no .
C6 H2 3.2491 no .
C6 H7 2.5984 no .
C6 H8 2.7594 no .
C6 H9 3.2504 no .
C7 H5 3.2519 no .
C7 H6 3.2691 no .
C7 H7 3.2459 no .
C7 H8 2.7282 no .
C7 H9 2.6151 no .
C8 H8 2.8297 no .
C8 H9 2.7044 no .
C9 H6 3.2381 no .
C9 H29 3.4641 no .
C10 H4 3.2551 no .
C10 H20 3.5311 no .
C10 H29 3.4580 no .
C11 H5 3.2311 no .
C12 H4 3.2285 no .
C13 H3 2.5219 no .
C13 H4 2.5044 no .
C14 H1 2.6901 no .
C14 H11 3.2530 no .
C14 H13 3.2391 no .
C14 H14 3.2811 no .
C14 H19 3.5839 no .
C15 H1 2.5165 no .
C15 H12 3.2280 no .
C16 H1 3.4762 no .
C16 H13 3.2269 no .
C17 H10 3.2263 no .
C18 H11 3.2312 no .
C18 H14 2.6570 no .
C19 H10 3.2603 no .
C19 H12 3.2538 no .
C19 H15 3.3058 no .
C20 H13 2.6121 no .
C21 H16 2.6102 no .
C22 H2 3.2378 no .
C22 H14 3.3094 no .
C22 H17 3.2621 no .
C22 H19 3.2500 no .
C23 H15 2.6388 no .
C23 H18 3.2366 no .
C24 H19 3.2275 no .
C25 H16 3.2282 no .
C26 H2 2.8484 no .
C26 H17 3.2277 no .
C27 H2 2.5459 no .
C27 H10 3.5445 no .
C27 H15 3.2658 no .
C27 H16 3.2288 no .
C27 H18 3.2546 no .
C28 H6 2.5444 no .
C28 H21 3.2506 no .
C28 H23 3.2482 no .
C28 H24 3.2641 no .
C28 H29 3.5753 no .
C29 H6 3.2793 no .
C29 H22 3.2334 no .
C30 H23 3.2302 no .
C31 H20 3.2320 no .
C32 H6 3.5329 no .
C32 H21 3.2272 no .
C32 H24 2.6720 no .
C33 H6 2.7430 no .
C33 H20 3.2636 no .
C33 H22 3.2498 no .
C33 H25 3.3018 no .
C34 H6 3.1553 no .
C34 H23 2.6293 no .
C35 H26 2.6152 no .
C36 H5 3.3914 no .
C36 H24 3.3107 no .
C36 H27 3.2662 no .
C36 H29 3.2575 no .
C37 H25 2.6539 no .
C37 H28 3.2227 no .
C38 H29 3.2304 no .
C39 H26 3.2215 no .
C40 H5 2.7876 no .
C40 H27 3.2327 no .
C41 H5 2.5998 no .
C41 H20 3.5328 no .
C41 H25 3.2699 no .
C41 H26 3.2412 no .
C41 H28 3.2391 no .
H1 H10 2.3187 no .
H2 H3 2.2952 no .
H2 H19 2.9880 no .
H3 H7 2.2404 no .
H3 H8 2.3916 no .
H3 H9 3.4722 no .
H4 H5 2.2992 no .
H4 H7 3.4554 no .
H4 H8 2.3490 no .
H4 H9 2.2440 no .
H5 H29 2.8474 no .
H6 H24 3.4015 no .
H10 H11 2.3160 no .
H10 H19 3.5702 no .
H11 H12 2.3099 no .
H12 H13 2.2975 no .
H13 H14 2.4861 no .
H14 H15 2.1609 no .
H15 H16 2.4706 no .
H16 H17 2.2971 no .
H17 H18 2.3232 no .
H18 H19 2.3221 no .
H20 H21 2.3300 no .
H20 H29 3.5624 no .
H21 H22 2.3003 no .
H22 H23 2.2954 no .
H23 H24 2.5164 no .
H24 H25 2.1728 no .
H25 H26 2.4933 no .
H26 H27 2.3048 no .
H27 H28 2.3039 no .
H28 H29 2.3137 no .
S1 H8 3.0124 no 2_646
S1 H22 3.1972 no 3_656
S1 H23 3.3332 no 3_666
S1 H25 3.2200 no 1_545
N1 H3 3.4925 no 2_646
N1 H4 3.3127 no 2_646
N1 H7 3.4899 no 2_656
N1 H8 2.8674 no 2_646
N1 H9 3.4304 no 2_656
N3 H26 2.9826 no 1_545
C1 H4 3.4349 no 2_646
C1 H8 3.4349 no 2_646
C1 H9 3.2944 no 2_656
C1 H22 3.4595 no 3_656
C1 H23 3.2471 no 3_666
C2 H21 3.0048 no 3_656
C2 H23 3.1820 no 3_666
C3 H18 3.5005 no 1_545
C4 H5 3.5419 no 2_646
C4 H9 3.3903 no 2_656
C5 H4 3.5058 no 2_646
C5 H5 3.3513 no 2_646
C5 H9 2.9652 no 2_656
C6 H4 3.1126 no 2_646
C6 H7 3.5656 no 2_656
C6 H8 3.3693 no 2_646
C6 H9 2.9188 no 2_656
C7 H3 3.2807 no 2_646
C7 H7 2.8364 no 2_656
C7 H8 3.3433 no 2_646
C7 H9 3.3710 no 2_656
C8 H7 2.7798 no 2_656
C9 H3 3.4356 no 2_656
C9 H7 3.0442 no 2_656
C9 H18 3.4006 no 2_646
C9 H26 3.0713 no 1_545
C10 H7 3.3299 no 2_656
C10 H26 2.6652 no 1_545
C11 H7 3.3788 no 2_656
C11 H23 3.5957 no 3_666
C11 H25 3.0331 no 1_545
C11 H26 2.9363 no 1_545
C12 H7 3.1527 no 2_656
C12 H8 3.4418 no 2_646
C12 H23 3.4763 no 3_666
C12 H25 3.0786 no 1_545
C12 H26 3.5499 no 1_545
C13 H22 3.1445 no 4_555
C13 H23 3.4928 no 4_555
C14 H13 3.2363 no 2_556
C14 H21 3.4981 no 3_656
C15 H13 3.2785 no 2_556
C15 H21 3.4906 no 3_656
C16 H13 3.3097 no 2_556
C16 H14 3.4869 no 2_556
C16 H20 3.3454 no 3_656
C17 H13 3.2764 no 2_556
C17 H14 3.5373 no 2_556
C17 H20 3.4214 no 3_656
C18 H13 3.1710 no 2_556
C19 H13 3.1252 no 2_556
C20 H12 3.5438 no 2_556
C20 H17 3.3557 no 1_545
C20 H18 3.2094 no 1_545
C21 H12 3.1267 no 2_556
C21 H17 3.4296 no 1_545
C21 H18 3.5129 no 1_545
C21 H28 3.1252 no 2_646
C22 H12 2.8591 no 2_556
C22 H27 3.2520 no 2_646
C22 H28 3.3372 no 2_646
C23 H12 2.8267 no 2_556
C23 H16 3.0204 no 3_667
C23 H27 2.9878 no 2_646
C23 H27 3.5159 no 4_465
C23 H28 3.5300 no 2_646
C23 H28 3.0805 no 4_465
C24 H12 3.4871 no 2_556
C24 H14 3.0213 no 1_565
C24 H27 3.1520 no 2_646
C24 H28 3.0468 no 4_465
C24 H29 3.2928 no 2_656
C25 H5 3.0018 no 2_656
C25 H14 3.1813 no 1_565
C25 H27 3.5353 no 2_646
C25 H29 3.5548 no 2_656
C26 H4 3.5450 no 2_656
C26 H5 3.4995 no 2_656
C26 H21 3.5455 no 3_666
C26 H22 3.4337 no 3_666
C27 H12 3.5490 no 2_556
C28 H10 3.1761 no 3_666
C28 H26 3.5426 no 1_545
C29 H10 3.1876 no 3_666
C29 H26 3.4350 no 1_545
C30 H1 3.1215 no 3_656
C30 H10 3.0957 no 3_666
C30 H19 3.2030 no 3_666
C31 H9 3.3228 no 4_454
C31 H10 3.0256 no 3_666
C31 H19 2.9914 no 3_666
C32 H1 3.2280 no 3_666
C32 H9 3.5412 no 4_454
C32 H10 3.0063 no 3_666
C32 H24 3.3772 no 3_666
C33 H10 3.0584 no 3_666
C33 H24 3.4934 no 3_666
C34 H24 3.4836 no 3_666
C35 H3 3.3872 no 2_656
C36 H2 3.5857 no 2_656
C36 H3 3.2026 no 2_656
C36 H11 2.9983 no 3_666
C37 H2 2.9316 no 2_656
C37 H3 3.2740 no 2_656
C37 H11 3.0492 no 3_666
C37 H20 3.3349 no 1_565
C38 H2 2.7510 no 2_656
C38 H11 3.0663 no 3_666
C38 H16 3.0487 no 4_564
C39 H2 3.2603 no 2_656
C39 H11 3.0105 no 3_666
C39 H15 3.4293 no 2_656
C39 H16 3.0104 no 4_564
C39 H17 3.5850 no 2_646
C39 H17 3.2565 no 4_564
C40 H11 2.9554 no 3_666
C40 H17 3.4563 no 2_646
C40 H18 3.5334 no 2_646
C41 H11 2.9588 no 3_666
H1 C30 3.1215 no 3_656
H1 C32 3.2280 no 3_666
H1 H21 2.5116 no 3_656
H1 H23 3.0600 no 3_666
H2 C36 3.5857 no 2_646
H2 C37 2.9316 no 2_646
H2 C38 2.7510 no 2_646
H2 C39 3.2603 no 2_646
H2 H26 3.1469 no 2_646
H2 H27 2.8669 no 2_646
H3 N1 3.4925 no 2_656
H3 C7 3.2807 no 2_656
H3 C9 3.4356 no 2_646
H3 C35 3.3872 no 2_646
H3 C36 3.2026 no 2_646
H3 C37 3.2740 no 2_646
H3 H5 3.3441 no 2_646
H3 H9 3.2662 no 2_656
H3 H25 3.0641 no 2_646
H3 H26 3.3276 no 2_646
H4 N1 3.3127 no 2_656
H4 C1 3.4349 no 2_656
H4 C5 3.5058 no 2_656
H4 C6 3.1126 no 2_656
H4 C26 3.5450 no 2_646
H4 H7 3.1579 no 2_656
H4 H18 3.5746 no 2_646
H4 H19 2.9629 no 2_646
H4 H22 2.9547 no 4_555
H5 C4 3.5419 no 2_656
H5 C5 3.3513 no 2_656
H5 C25 3.0018 no 2_646
H5 C26 3.4995 no 2_646
H5 H3 3.3441 no 2_656
H5 H7 3.5503 no 2_656
H5 H18 2.5571 no 2_646
H5 H19 3.4688 no 2_646
H5 H26 3.4141 no 1_545
H6 H23 3.4792 no 3_666
H6 H24 3.0476 no 3_666
H6 H25 2.9750 no 1_545
H6 H26 3.2330 no 1_545
H7 N1 3.4899 no 2_646
H7 C6 3.5656 no 2_646
H7 C7 2.8364 no 2_646
H7 C8 2.7798 no 2_646
H7 C9 3.0442 no 2_646
H7 C10 3.3299 no 2_646
H7 C11 3.3788 no 2_646
H7 C12 3.1527 no 2_646
H7 H4 3.1579 no 2_646
H7 H5 3.5503 no 2_646
H7 H22 3.5759 no 4_555
H7 H23 3.2995 no 4_555
H7 H25 3.4128 no 2_646
H8 S1 3.0124 no 2_656
H8 N1 2.8674 no 2_656
H8 C1 3.4349 no 2_656
H8 C6 3.3693 no 2_656
H8 C7 3.3433 no 2_656
H8 C12 3.4418 no 2_656
H8 H22 2.8892 no 4_555
H8 H25 3.4739 no 2_646
H9 N1 3.4304 no 2_646
H9 C1 3.2944 no 2_646
H9 C4 3.3903 no 2_646
H9 C5 2.9652 no 2_646
H9 C6 2.9188 no 2_646
H9 C7 3.3710 no 2_646
H9 C31 3.3228 no 4_555
H9 C32 3.5412 no 4_555
H9 H3 3.2662 no 2_646
H9 H22 2.5805 no 4_555
H9 H23 3.0342 no 4_555
H10 C28 3.1761 no 3_666
H10 C29 3.1876 no 3_666
H10 C30 3.0957 no 3_666
H10 C31 3.0256 no 3_666
H10 C32 3.0063 no 3_666
H10 C33 3.0584 no 3_666
H10 H22 3.5186 no 3_666
H10 H23 3.4999 no 3_666
H11 C36 2.9983 no 3_666
H11 C37 3.0492 no 3_666
H11 C38 3.0663 no 3_666
H11 C39 3.0105 no 3_666
H11 C40 2.9554 no 3_666
H11 C41 2.9588 no 3_666
H11 H14 3.4398 no 2_556
H11 H20 3.3079 no 3_656
H11 H28 3.5299 no 3_666
H11 H29 3.4652 no 3_666
H12 C20 3.5438 no 2_546
H12 C21 3.1267 no 2_546
H12 C22 2.8591 no 2_546
H12 C23 2.8267 no 2_546
H12 C24 3.4871 no 2_546
H12 C27 3.5490 no 2_546
H12 H14 3.5189 no 2_556
H12 H15 3.5362 no 2_546
H12 H16 2.9256 no 2_546
H12 H20 3.4376 no 3_656
H13 C14 3.2363 no 2_546
H13 C15 3.2785 no 2_546
H13 C16 3.3097 no 2_546
H13 C17 3.2764 no 2_546
H13 C18 3.1710 no 2_546
H13 C19 3.1252 no 2_546
H14 C16 3.4869 no 2_546
H14 C17 3.5373 no 2_546
H14 C24 3.0213 no 1_545
H14 C25 3.1813 no 1_545
H14 H11 3.4398 no 2_546
H14 H12 3.5189 no 2_546
H14 H17 2.8559 no 1_545
H14 H18 3.1587 no 1_545
H14 H29 3.5456 no 4_455
H15 C39 3.4293 no 2_646
H15 H12 3.5362 no 2_556
H15 H16 3.4767 no 3_667
H15 H17 3.0311 no 1_545
H15 H17 3.0150 no 3_667
H15 H28 2.6424 no 2_646
H15 H29 2.8899 no 4_455
H16 C23 3.0204 no 3_667
H16 C38 3.0487 no 4_465
H16 C39 3.0104 no 4_465
H16 H12 2.9256 no 2_556
H16 H15 3.4767 no 3_667
H16 H16 2.4723 no 3_667
H16 H17 3.5938 no 3_667
H16 H27 3.2485 no 2_646
H16 H27 2.6193 no 4_465
H16 H28 3.4224 no 2_646
H16 H28 2.5223 no 4_465
H17 C20 3.3557 no 1_565
H17 C21 3.4296 no 1_565
H17 C39 3.5850 no 2_656
H17 C39 3.2565 no 4_465
H17 C40 3.4563 no 2_656
H17 H14 2.8559 no 1_565
H17 H15 3.0311 no 1_565
H17 H15 3.0150 no 3_667
H17 H16 3.5938 no 3_667
H17 H27 3.5251 no 2_646
H17 H28 3.1223 no 2_656
H17 H28 2.4530 no 4_465
H17 H29 2.8591 no 2_656
H18 C3 3.5005 no 1_565
H18 C9 3.4006 no 2_656
H18 C20 3.2094 no 1_565
H18 C21 3.5129 no 1_565
H18 C40 3.5334 no 2_656
H18 H4 3.5746 no 2_656
H18 H5 2.5571 no 2_656
H18 H14 3.1587 no 1_565
H18 H29 3.3314 no 2_656
H19 C30 3.2030 no 3_666
H19 C31 2.9914 no 3_666
H19 H4 2.9629 no 2_656
H19 H5 3.4688 no 2_656
H19 H21 2.8982 no 3_666
H19 H22 2.5091 no 3_666
H20 C16 3.3454 no 3_656
H20 C17 3.4214 no 3_656
H20 C37 3.3349 no 1_545
H20 H11 3.3079 no 3_656
H20 H12 3.4376 no 3_656
H20 H26 2.9507 no 1_545
H21 C2 3.0048 no 3_656
H21 C14 3.4981 no 3_656
H21 C15 3.4906 no 3_656
H21 C26 3.5455 no 3_666
H21 H1 2.5116 no 3_656
H21 H19 2.8982 no 3_666
H22 S1 3.1972 no 3_656
H22 C1 3.4595 no 3_656
H22 C13 3.1445 no 4_454
H22 C26 3.4337 no 3_666
H22 H4 2.9547 no 4_454
H22 H7 3.5759 no 4_454
H22 H8 2.8892 no 4_454
H22 H9 2.5805 no 4_454
H22 H10 3.5186 no 3_666
H22 H19 2.5091 no 3_666
H23 S1 3.3332 no 3_666
H23 C1 3.2471 no 3_666
H23 C2 3.1820 no 3_666
H23 C11 3.5957 no 3_666
H23 C12 3.4763 no 3_666
H23 C13 3.4928 no 4_454
H23 H1 3.0600 no 3_666
H23 H6 3.4792 no 3_666
H23 H7 3.2995 no 4_454
H23 H9 3.0342 no 4_454
H23 H10 3.4999 no 3_666
H23 H24 3.1366 no 3_666
H24 C32 3.3772 no 3_666
H24 C33 3.4934 no 3_666
H24 C34 3.4836 no 3_666
H24 H6 3.0476 no 3_666
H24 H23 3.1366 no 3_666
H24 H24 2.9233 no 3_666
H25 S1 3.2200 no 1_565
H25 C11 3.0331 no 1_565
H25 C12 3.0786 no 1_565
H25 H3 3.0641 no 2_656
H25 H6 2.9750 no 1_565
H25 H7 3.4128 no 2_656
H25 H8 3.4739 no 2_656
H26 N3 2.9826 no 1_565
H26 C9 3.0713 no 1_565
H26 C10 2.6652 no 1_565
H26 C11 2.9363 no 1_565
H26 C12 3.5499 no 1_565
H26 C28 3.5426 no 1_565
H26 C29 3.4350 no 1_565
H26 H2 3.1469 no 2_656
H26 H3 3.3276 no 2_656
H26 H5 3.4141 no 1_565
H26 H6 3.2330 no 1_565
H26 H20 2.9507 no 1_565
H27 C22 3.2520 no 2_656
H27 C23 2.9878 no 2_656
H27 C23 3.5159 no 4_564
H27 C24 3.1520 no 2_656
H27 C25 3.5353 no 2_656
H27 H2 2.8669 no 2_656
H27 H16 3.2485 no 2_656
H27 H16 2.6193 no 4_564
H27 H17 3.5251 no 2_656
H27 H29 3.4154 no 1_565
H28 C21 3.1252 no 2_656
H28 C22 3.3372 no 2_656
H28 C23 3.5300 no 2_656
H28 C23 3.0805 no 4_564
H28 C24 3.0469 no 4_564
H28 H11 3.5299 no 3_666
H28 H15 2.6424 no 2_656
H28 H16 3.4224 no 2_656
H28 H16 2.5223 no 4_564
H28 H17 3.1223 no 2_646
H28 H17 2.4530 no 4_564
H29 C24 3.2928 no 2_646
H29 C25 3.5548 no 2_646
H29 H11 3.4652 no 3_666
H29 H14 3.5456 no 4_554
H29 H15 2.8899 no 4_554
H29 H17 2.8591 no 2_646
H29 H18 3.3314 no 2_646
H29 H27 3.4154 no 1_545

loop_
_geom_torsion_atom_site_label_1
_geom_torsion_atom_site_label_2
_geom_torsion_atom_site_label_3
_geom_torsion_atom_site_label_4
_geom_torsion
_geom_torsion_publ_flag
C1 S1 C12 C7 39.5(2) no
C1 S1 C12 C11 -140.4(2) no
C12 S1 C1 C2 140.7(2) no
C12 S1 C1 C6 -36.8(2) no
C6 N1 C7 C8 134.2(2) no
C6 N1 C7 C12 -44.1(3) no
C7 N1 C6 C1 46.9(3) no
C7 N1 C6 C5 -132.6(2) no
C13 N1 C6 C1 -171.0(2) no
C13 N1 C6 C5 9.6(4) no
C13 N1 C7 C8 -8.1(4) no
C13 N1 C7 C12 173.6(2) no
C3 N2 C14 C15 -63.9(4) no
C3 N2 C14 C19 116.5(3) no
C14 N2 C3 C2 18.3(4) no
C14 N2 C3 C4 -161.8(2) no
C3 N2 C27 C22 -121.4(3) no
C3 N2 C27 C26 58.0(3) no
C27 N2 C3 C2 -154.4(3) no
C27 N2 C3 C4 25.5(4) no
C14 N2 C27 C22 65.5(3) no
C14 N2 C27 C26 -115.2(3) no
C27 N2 C14 C15 109.0(3) no
C27 N2 C14 C19 -70.6(4) no
C10 N3 C28 C29 -107.5(3) no
C10 N3 C28 C33 72.0(4) no
C28 N3 C10 C9 180.0(2) no
C28 N3 C10 C11 2.6(4) no
C10 N3 C41 C36 -75.1(3) no
C10 N3 C41 C40 103.1(3) no
C41 N3 C10 C9 -40.5(4) no
C41 N3 C10 C11 142.2(3) no
C28 N3 C41 C36 66.7(4) no
C28 N3 C41 C40 -115.1(3) no
C41 N3 C28 C29 112.3(3) no
C41 N3 C28 C33 -68.2(4) no
S1 C1 C2 C3 -179.22(18) no
S1 C1 C6 N1 -0.8(4) no
S1 C1 C6 C5 178.67(17) no
C2 C1 C6 N1 -178.2(2) no
C2 C1 C6 C5 1.2(4) no
C6 C1 C2 C3 -1.8(4) no
C1 C2 C3 N2 -179.2(2) no
C1 C2 C3 C4 0.8(4) no
N2 C3 C4 C5 -179.4(2) no
C2 C3 C4 C5 0.6(4) no
C3 C4 C5 C6 -1.1(5) no
C4 C5 C6 N1 179.6(3) no
C4 C5 C6 C1 0.2(4) no
N1 C7 C8 C9 -176.9(2) no
N1 C7 C12 S1 -4.2(4) no
N1 C7 C12 C11 175.7(2) no
C8 C7 C12 S1 177.4(2) no
C8 C7 C12 C11 -2.7(4) no
C12 C7 C8 C9 1.4(4) no
C7 C8 C9 C10 1.1(4) no
C8 C9 C10 N3 -179.8(2) no
C8 C9 C10 C11 -2.3(4) no
N3 C10 C11 C12 178.4(2) no
C9 C10 C11 C12 1.0(4) no
C10 C11 C12 S1 -178.6(2) no
C10 C11 C12 C7 1.5(4) no
N2 C14 C15 C16 175.3(3) no
N2 C14 C19 C18 -173.9(3) no
N2 C14 C19 C20 10.2(5) no
C15 C14 C19 C18 6.5(5) no
C15 C14 C19 C20 -169.4(3) no
C19 C14 C15 C16 -5.1(5) no
C14 C15 C16 C17 0.5(5) no
C15 C16 C17 C18 2.5(6) no
C16 C17 C18 C19 -0.9(6) no
C17 C18 C19 C14 -3.6(5) no
C17 C18 C19 C20 172.5(3) no
C14 C19 C20 C21 29.3(6) no
C18 C19 C20 C21 -146.6(3) no
C19 C20 C21 C22 -2.7(6) no
C20 C21 C22 C23 149.1(4) no
C20 C21 C22 C27 -29.9(5) no
C21 C22 C23 C24 -178.4(2) no
C21 C22 C27 N2 -2.6(4) no
C21 C22 C27 C26 178.1(2) no
C23 C22 C27 N2 178.5(2) no
C23 C22 C27 C26 -0.9(4) no
C27 C22 C23 C24 0.6(4) no
C22 C23 C24 C25 -0.2(4) no
C23 C24 C25 C26 0.1(4) no
C24 C25 C26 C27 -0.4(4) no
C25 C26 C27 N2 -178.5(2) no
C25 C26 C27 C22 0.8(4) no
N3 C28 C29 C30 178.5(3) no
N3 C28 C33 C32 -175.6(3) no
N3 C28 C33 C34 6.2(5) no
C29 C28 C33 C32 3.8(5) no
C29 C28 C33 C34 -174.3(3) no
C33 C28 C29 C30 -1.0(5) no
C28 C29 C30 C31 -2.3(5) no
C29 C30 C31 C32 2.7(6) no
C30 C31 C32 C33 0.3(6) no
C31 C32 C33 C28 -3.5(5) no
C31 C32 C33 C34 174.7(3) no
C28 C33 C34 C35 32.5(5) no
C32 C33 C34 C35 -145.6(3) no
C33 C34 C35 C36 -1.3(6) no
C34 C35 C36 C37 147.3(3) no
C34 C35 C36 C41 -31.9(5) no
C35 C36 C37 C38 -177.9(3) no
C35 C36 C41 N3 -4.7(4) no
C35 C36 C41 C40 177.2(3) no
C37 C36 C41 N3 176.0(2) no
C37 C36 C41 C40 -2.1(4) no
C41 C36 C37 C38 1.4(4) no
C36 C37 C38 C39 -0.0(4) no
C37 C38 C39 C40 -0.7(5) no
C38 C39 C40 C41 -0.0(5) no
C39 C40 C41 N3 -176.7(2) no
C39 C40 C41 C36 1.5(4) no
